data_7229216
loop_
_publ_author_name
'Tian, Xiao-Yun'
'Zhou, Hao-Long'
'Fang, Xin'
'Mo, Zong-Wen'
'Xu, Yantong'
'Zhou, Dong-Dong'
'Zhang, Jie-Peng'

_publ_section_title
;
 Diverse coordination polymers from a new bent dipyridyl type ligand
 3,6-di(pyridin-4-yl)-9H-carbazole
;
_journal_name_full CrystEngComm
_journal_paper_doi 10.1039/C7CE01483J
_journal_year 2017
_chemical_formula_sum 'C22 H15 Cl2 N3 Zn'
_chemical_formula_weight 457.64
_chemical_name_systematic
; 
 ? 
;
_space_group_IT_number 14
_symmetry_cell_setting monoclinic
_symmetry_space_group_name_Hall '-P 2ybc'
_symmetry_space_group_name_H-M 'P 1 21/c 1'
_atom_sites_solution_hydrogens geom
_atom_sites_solution_primary direct
_atom_sites_solution_secondary difmap
_audit_creation_method SHELXL-97
_audit_update_record
;
2017-08-10 deposited with the CCDC.
2017-09-20 downloaded from the CCDC.
;
_cell_angle_alpha 90.00
_cell_angle_beta 101.2154(12)
_cell_angle_gamma 90.00
_cell_formula_units_Z 4
_cell_length_a 9.06863(11)
_cell_length_b 15.72530(18)
_cell_length_c 13.52583(16)
_cell_measurement_reflns_used 13368
_cell_measurement_temperature 173(2)
_cell_measurement_theta_max 77.4060
_cell_measurement_theta_min 2.8100
_cell_volume 1892.04(4)
_computing_structure_refinement 'SHELXL-97 (Sheldrick, 1997)'
_computing_structure_solution 'SHELXS-97 (Sheldrick, 1990)'
_diffrn_ambient_temperature 173(2)
_diffrn_measured_fraction_theta_full 0.972
_diffrn_measured_fraction_theta_max 0.972
_diffrn_measurement_device_type 'dtrek-CrysAlisPro-abstract goniometer imported rigaku-d*trek images'
_diffrn_radiation_monochromator graphite
_diffrn_radiation_source 'fine-focus sealed tube'
_diffrn_radiation_type CuK\a
_diffrn_radiation_wavelength 1.54184
_diffrn_reflns_av_R_equivalents 0.0464
_diffrn_reflns_av_sigmaI/netI 0.0228
_diffrn_reflns_limit_h_max 11
_diffrn_reflns_limit_h_min -9
_diffrn_reflns_limit_k_max 17
_diffrn_reflns_limit_k_min -19
_diffrn_reflns_limit_l_max 16
_diffrn_reflns_limit_l_min -16
_diffrn_reflns_number 15387
_diffrn_reflns_theta_full 77.62
_diffrn_reflns_theta_max 77.62
_diffrn_reflns_theta_min 4.36
_exptl_absorpt_coefficient_mu 4.498
_exptl_crystal_colour 'clear light yellow'
_exptl_crystal_density_diffrn 1.607
_exptl_crystal_density_method 'not measured'
_exptl_crystal_description block
_exptl_crystal_F_000 928
_refine_diff_density_max 0.559
_refine_diff_density_min -0.835
_refine_diff_density_rms 0.106
_refine_ls_extinction_method none
_refine_ls_goodness_of_fit_ref 1.065
_refine_ls_hydrogen_treatment mixed
_refine_ls_matrix_type full
_refine_ls_number_parameters 253
_refine_ls_number_reflns 3914
_refine_ls_number_restraints 0
_refine_ls_restrained_S_all 1.065
_refine_ls_R_factor_all 0.0394
_refine_ls_R_factor_gt 0.0380
_refine_ls_shift/su_max 0.001
_refine_ls_shift/su_mean 0.000
_refine_ls_structure_factor_coef Fsqd
_refine_ls_weighting_details 'calc w=1/[\s^2^(Fo^2^)+(0.0690P)^2^+1.6040P] where P=(Fo^2^+2Fc^2^)/3'
_refine_ls_weighting_scheme calc
_refine_ls_wR_factor_gt 0.1025
_refine_ls_wR_factor_ref 0.1069
_reflns_number_gt 3801
_reflns_number_total 3914
_reflns_threshold_expression >2sigma(I)
_cod_data_source_file c7ce01483j2.cif
_cod_data_source_block 1
_cod_database_code 7229216

loop_
_symmetry_equiv_pos_as_xyz
'x, y, z'
'-x, y+1/2, -z+1/2'
'-x, -y, -z'
'x, -y-1/2, z-1/2'

loop_
_atom_site_label
_atom_site_type_symbol
_atom_site_fract_x
_atom_site_fract_y
_atom_site_fract_z
_atom_site_U_iso_or_equiv
_atom_site_adp_type
_atom_site_occupancy
_atom_site_symmetry_multiplicity
_atom_site_calc_flag
_atom_site_refinement_flags
Zn1 Zn 0.02218(3) 0.170098(17) 0.706424(19) 0.01880(12) Uani 1 1 d .
C15 C -0.4927(2) -0.09580(13) 0.06230(15) 0.0176(4) Uani 1 1 d .
H15 H -0.3901 -0.0906 0.0941 0.021 Uiso 1 1 calc R
C19 C -0.7488(2) 0.01314(13) 0.19909(15) 0.0189(4) Uani 1 1 d .
N1 N -0.1469(2) 0.13461(11) 0.59198(13) 0.0204(3) Uani 1 1 d .
N2 N -0.1870(2) -0.27109(11) -0.14772(13) 0.0207(4) Uani 1 1 d .
C11 C -0.7822(2) 0.06227(13) 0.27809(16) 0.0217(4) Uani 1 1 d .
H11 H -0.8827 0.0782 0.2799 0.026 Uiso 1 1 calc R
C7 C -0.4417(2) -0.22194(13) -0.16728(15) 0.0198(4) Uani 1 1 d .
H7 H -0.5389 -0.2183 -0.2088 0.024 Uiso 1 1 calc R
C14 C -0.4822(2) 0.01634(13) 0.27244(15) 0.0189(4) Uani 1 1 d .
H14 H -0.3816 0.0009 0.2701 0.023 Uiso 1 1 calc R
C12 C -0.6642(2) 0.08684(13) 0.35345(16) 0.0214(4) Uani 1 1 d .
H12 H -0.6851 0.1202 0.4076 0.026 Uiso 1 1 calc R
N3 N -0.84244(19) -0.01978(11) 0.11440(13) 0.0206(4) Uani 1 1 d .
H3 H -0.9406 -0.0134 0.0990 0.025 Uiso 1 1 calc R
C21 C -0.6039(2) -0.05820(12) 0.10495(14) 0.0172(4) Uani 1 1 d .
C3 C -0.3881(2) 0.08867(13) 0.43570(15) 0.0184(4) Uani 1 1 d .
C1 C -0.2902(2) 0.13822(13) 0.60450(15) 0.0213(4) Uani 1 1 d .
H1 H -0.3093 0.1570 0.6676 0.026 Uiso 1 1 calc R
C10 C -0.1588(2) -0.23397(14) -0.05647(16) 0.0224(4) Uani 1 1 d .
H10 H -0.0597 -0.2370 -0.0177 0.027 Uiso 1 1 calc R
C5 C -0.1235(2) 0.10687(15) 0.50235(16) 0.0251(4) Uani 1 1 d .
H5 H -0.0229 0.1024 0.4926 0.030 Uiso 1 1 calc R
C4 C -0.2380(2) 0.08459(15) 0.42391(16) 0.0257(4) Uani 1 1 d .
H4 H -0.2151 0.0664 0.3616 0.031 Uiso 1 1 calc R
C13 C -0.5129(2) 0.06401(13) 0.35295(15) 0.0187(4) Uani 1 1 d .
C16 C -0.5324(2) -0.14134(12) -0.02777(14) 0.0175(4) Uani 1 1 d .
C17 C -0.6860(2) -0.14567(13) -0.07444(15) 0.0201(4) Uani 1 1 d .
H17 H -0.7132 -0.1754 -0.1365 0.024 Uiso 1 1 calc R
C8 C -0.4143(2) -0.18415(13) -0.07112(15) 0.0174(4) Uani 1 1 d .
C9 C -0.2668(2) -0.19177(14) -0.01650(16) 0.0224(4) Uani 1 1 d .
H9 H -0.2410 -0.1675 0.0489 0.027 Uiso 1 1 calc R
C22 C -0.7561(2) -0.06435(12) 0.05790(15) 0.0178(4) Uani 1 1 d .
C6 C -0.3284(2) -0.26418(14) -0.20128(15) 0.0225(4) Uani 1 1 d .
H6 H -0.3510 -0.2899 -0.2660 0.027 Uiso 1 1 calc R
C20 C -0.5990(2) -0.00852(13) 0.19575(15) 0.0178(4) Uani 1 1 d .
C18 C -0.7979(2) -0.10825(13) -0.03307(15) 0.0202(4) Uani 1 1 d .
H18 H -0.9004 -0.1123 -0.0656 0.024 Uiso 1 1 calc R
C2 C -0.4111(2) 0.11586(13) 0.53003(16) 0.0207(4) Uani 1 1 d .
H2 H -0.5103 0.1190 0.5430 0.025 Uiso 1 1 calc R
Cl1 Cl 0.12977(5) 0.05261(3) 0.78286(4) 0.02094(13) Uani 1 1 d .
Cl2 Cl -0.07664(6) 0.25641(4) 0.80692(4) 0.02875(15) Uani 1 1 d .

loop_
_atom_site_aniso_label
_atom_site_aniso_U_11
_atom_site_aniso_U_22
_atom_site_aniso_U_33
_atom_site_aniso_U_23
_atom_site_aniso_U_13
_atom_site_aniso_U_12
Zn1 0.01889(18) 0.02335(18) 0.01463(17) 0.00018(9) 0.00445(12) -0.00143(10)
C15 0.0143(9) 0.0227(9) 0.0160(9) -0.0001(7) 0.0034(7) -0.0013(7)
C19 0.0163(9) 0.0203(9) 0.0206(10) 0.0007(7) 0.0049(7) 0.0000(7)
N1 0.0216(9) 0.0216(8) 0.0180(8) -0.0001(6) 0.0037(7) -0.0012(7)
N2 0.0216(9) 0.0241(8) 0.0171(8) -0.0004(7) 0.0055(7) 0.0030(7)
C11 0.0161(10) 0.0230(10) 0.0276(10) -0.0007(8) 0.0087(8) 0.0030(7)
C7 0.0181(9) 0.0254(10) 0.0155(9) -0.0010(7) 0.0024(7) -0.0004(8)
C14 0.0150(9) 0.0226(9) 0.0199(9) -0.0012(8) 0.0056(7) 0.0006(7)
C12 0.0218(10) 0.0215(9) 0.0228(10) -0.0033(8) 0.0089(8) 0.0013(8)
N3 0.0134(8) 0.0250(8) 0.0238(9) -0.0032(7) 0.0046(7) 0.0006(6)
C21 0.0165(9) 0.0193(9) 0.0159(9) -0.0007(7) 0.0034(7) -0.0016(7)
C3 0.0202(10) 0.0176(9) 0.0189(9) -0.0002(7) 0.0071(8) 0.0001(7)
C1 0.0239(10) 0.0231(10) 0.0180(9) -0.0019(8) 0.0070(8) 0.0009(8)
C10 0.0201(10) 0.0291(11) 0.0174(9) -0.0037(8) 0.0023(8) 0.0028(8)
C5 0.0190(10) 0.0348(12) 0.0229(10) -0.0067(9) 0.0077(8) -0.0037(8)
C4 0.0215(11) 0.0366(12) 0.0207(10) -0.0081(9) 0.0086(8) -0.0036(9)
C13 0.0189(10) 0.0197(9) 0.0186(9) -0.0006(7) 0.0067(8) -0.0005(7)
C16 0.0180(10) 0.0190(9) 0.0160(9) 0.0005(7) 0.0043(7) -0.0003(7)
C17 0.0199(10) 0.0211(9) 0.0184(9) -0.0024(7) 0.0017(8) -0.0012(8)
C8 0.0186(10) 0.0181(9) 0.0162(9) -0.0001(7) 0.0051(7) -0.0015(7)
C9 0.0217(10) 0.0281(10) 0.0168(9) -0.0044(8) 0.0019(8) 0.0034(8)
C22 0.0165(9) 0.0187(9) 0.0192(9) 0.0020(7) 0.0063(7) 0.0000(7)
C6 0.0242(11) 0.0279(10) 0.0156(9) -0.0042(8) 0.0043(8) -0.0002(8)
C20 0.0166(9) 0.0203(9) 0.0181(9) -0.0009(7) 0.0069(7) 0.0007(7)
C18 0.0161(9) 0.0223(9) 0.0207(10) -0.0007(8) -0.0002(8) -0.0008(7)
C2 0.0182(10) 0.0236(10) 0.0213(10) -0.0022(8) 0.0065(8) 0.0007(8)
Cl1 0.0147(2) 0.0253(2) 0.0234(2) 0.00276(18) 0.00512(18) 0.00182(17)
Cl2 0.0340(3) 0.0337(3) 0.0179(2) -0.00585(19) 0.0033(2) 0.0093(2)

loop_
_atom_type_symbol
_atom_type_description
_atom_type_scat_dispersion_real
_atom_type_scat_dispersion_imag
_atom_type_scat_source
C C 0.0181 0.0091 'International Tables Vol C Tables 4.2.6.8 and 6.1.1.4'
H H 0.0000 0.0000 'International Tables Vol C Tables 4.2.6.8 and 6.1.1.4'
Cl Cl 0.3639 0.7018 'International Tables Vol C Tables 4.2.6.8 and 6.1.1.4'
N N 0.0311 0.0180 'International Tables Vol C Tables 4.2.6.8 and 6.1.1.4'
Zn Zn -1.5491 0.6778 'International Tables Vol C Tables 4.2.6.8 and 6.1.1.4'

loop_
_geom_angle_atom_site_label_1
_geom_angle_atom_site_label_2
_geom_angle_atom_site_label_3
_geom_angle
_geom_angle_site_symmetry_1
_geom_angle_site_symmetry_3
N1 Zn1 N2 109.18(7) . 2
N1 Zn1 Cl2 107.35(5) . .
N2 Zn1 Cl2 111.86(5) 2 .
N1 Zn1 Cl1 108.69(5) . .
N2 Zn1 Cl1 105.42(5) 2 .
Cl2 Zn1 Cl1 114.24(2) . .
C21 C15 C16 119.72(18) . .
N3 C19 C11 130.42(19) . .
N3 C19 C20 108.82(17) . .
C11 C19 C20 120.74(19) . .
C5 N1 C1 116.97(18) . .
C5 N1 Zn1 123.23(15) . .
C1 N1 Zn1 119.80(13) . .
C10 N2 C6 116.70(18) . .
C10 N2 Zn1 122.02(15) . 2_545
C6 N2 Zn1 121.21(14) . 2_545
C12 C11 C19 117.80(19) . .
C6 C7 C8 120.22(19) . .
C20 C14 C13 119.74(18) . .
C11 C12 C13 122.43(19) . .
C22 N3 C19 108.87(16) . .
C15 C21 C22 120.74(18) . .
C15 C21 C20 132.66(19) . .
C22 C21 C20 106.60(17) . .
C2 C3 C4 115.97(19) . .
C2 C3 C13 122.80(18) . .
C4 C3 C13 121.23(18) . .
N1 C1 C2 123.15(18) . .
N2 C10 C9 123.2(2) . .
N1 C5 C4 123.4(2) . .
C5 C4 C3 120.22(19) . .
C14 C13 C12 118.68(19) . .
C14 C13 C3 119.45(18) . .
C12 C13 C3 121.86(18) . .
C15 C16 C17 118.54(18) . .
C15 C16 C8 119.64(18) . .
C17 C16 C8 121.81(18) . .
C18 C17 C16 122.38(19) . .
C9 C8 C7 115.48(18) . .
C9 C8 C16 121.35(18) . .
C7 C8 C16 123.14(18) . .
C10 C9 C8 120.84(19) . .
N3 C22 C18 130.56(19) . .
N3 C22 C21 109.00(17) . .
C18 C22 C21 120.41(18) . .
N2 C6 C7 123.59(19) . .
C14 C20 C19 120.56(18) . .
C14 C20 C21 132.74(18) . .
C19 C20 C21 106.68(17) . .
C17 C18 C22 118.19(19) . .
C1 C2 C3 120.29(19) . .

loop_
_geom_bond_atom_site_label_1
_geom_bond_atom_site_label_2
_geom_bond_distance
_geom_bond_site_symmetry_2
Zn1 N1 2.0337(18) .
Zn1 N2 2.0450(18) 2
Zn1 Cl2 2.2286(5) .
Zn1 Cl1 2.2454(5) .
C15 C21 1.387(3) .
C15 C16 1.399(3) .
C19 N3 1.387(3) .
C19 C11 1.399(3) .
C19 C20 1.409(3) .
N1 C5 1.343(3) .
N1 C1 1.344(3) .
N2 C10 1.344(3) .
N2 C6 1.349(3) .
N2 Zn1 2.0450(18) 2_545
C11 C12 1.382(3) .
C7 C6 1.376(3) .
C7 C8 1.407(3) .
C14 C20 1.387(3) .
C14 C13 1.394(3) .
C12 C13 1.419(3) .
N3 C22 1.386(3) .
C21 C22 1.407(3) .
C21 C20 1.449(3) .
C3 C2 1.399(3) .
C3 C4 1.403(3) .
C3 C13 1.481(3) .
C1 C2 1.382(3) .
C10 C9 1.377(3) .
C5 C4 1.377(3) .
C16 C17 1.414(3) .
C16 C8 1.480(3) .
C17 C18 1.382(3) .
C8 C9 1.402(3) .
C22 C18 1.397(3) .
